data_4319364
loop_
_publ_author_name
'Paul V. Bernhardt'

_publ_section_title
;
 Diverse Solid-State and Solution Structures within a Series of Hexaamine
 Dicopper(II) Complexes
;
_journal_name_full 'Inorganic Chemistry'
_journal_page_first 1086
_journal_page_last 1092
_journal_paper_doi 10.1021/ic000928s
_journal_volume 40
_journal_year 2001
_chemical_formula_sum 'C40 H100 Cl4 Cu4 N12 O26'
_chemical_formula_weight 1561.28
_chemical_name_systematic
; 
 ? 
;
_space_group_IT_number 2
_symmetry_cell_setting triclinic
_symmetry_space_group_name_Hall '-P 1'
_symmetry_space_group_name_H-M 'P -1'
_atom_sites_solution_hydrogens geom
_atom_sites_solution_primary Patterson
_atom_sites_solution_secondary difmap
_audit_creation_method SHELXL-97
_cell_angle_alpha 110.250(7)
_cell_angle_beta 90.068(8)
_cell_angle_gamma 105.081(8)
_cell_formula_units_Z 1
_cell_length_a 9.4888(8)
_cell_length_b 13.3530(10)
_cell_length_c 15.3290(10)
_cell_measurement_reflns_used 25
_cell_measurement_temperature 293(2)
_cell_measurement_theta_max 14
_cell_measurement_theta_min 10
_cell_volume 1750.5(3)
_computing_cell_refinement CAD4
_computing_data_collection CAD4
_computing_data_reduction XTAL3.2
_computing_molecular_graphics PLATON
_computing_publication_material SHELXL-97
_computing_structure_refinement 'SHELXL-97 (Sheldrick, 1997)'
_computing_structure_solution 'SHELXS-86 (Sheldrick, 1990)'
_diffrn_ambient_temperature 293(2)
_diffrn_measured_fraction_theta_full 1.000
_diffrn_measured_fraction_theta_max 1.000
_diffrn_measurement_device_type 'Enraf-Nonius CAD4'
_diffrn_measurement_method 'omega-2thete scans'
_diffrn_radiation_monochromator graphite
_diffrn_radiation_source 'fine-focus sealed tube'
_diffrn_radiation_type MoK\a
_diffrn_radiation_wavelength 0.71073
_diffrn_reflns_av_R_equivalents 0.0854
_diffrn_reflns_av_sigmaI/netI 0.0559
_diffrn_reflns_limit_h_max 11
_diffrn_reflns_limit_h_min 0
_diffrn_reflns_limit_k_max 15
_diffrn_reflns_limit_k_min -15
_diffrn_reflns_limit_l_max 18
_diffrn_reflns_limit_l_min -18
_diffrn_reflns_number 6552
_diffrn_reflns_theta_full 24.97
_diffrn_reflns_theta_max 24.97
_diffrn_reflns_theta_min 1.69
_diffrn_standards_interval_time 7200
_diffrn_standards_number 3
_exptl_absorpt_coefficient_mu 1.430
_exptl_absorpt_correction_T_max 1.000
_exptl_absorpt_correction_T_min 0.702
_exptl_absorpt_correction_type psi-scan
_exptl_crystal_colour blue
_exptl_crystal_density_diffrn 1.481
_exptl_crystal_density_method 'not measured'
_exptl_crystal_description prism
_exptl_crystal_F_000 816
_exptl_crystal_size_max 0.6
_exptl_crystal_size_mid 0.6
_exptl_crystal_size_min 0.2
_refine_diff_density_max 1.105
_refine_diff_density_min -0.822
_refine_diff_density_rms 0.129
_refine_ls_extinction_method none
_refine_ls_goodness_of_fit_ref 1.041
_refine_ls_hydrogen_treatment mixed
_refine_ls_matrix_type full
_refine_ls_number_parameters 396
_refine_ls_number_reflns 6144
_refine_ls_number_restraints 0
_refine_ls_restrained_S_all 1.041
_refine_ls_R_factor_all 0.1094
_refine_ls_R_factor_gt 0.0685
_refine_ls_shift/su_max 0.004
_refine_ls_shift/su_mean 0.000
_refine_ls_structure_factor_coef Fsqd
_refine_ls_weighting_details 'w=1/[\s^2^(Fo^2^)+(0.1231P)^2^+4.0767P] where P=(Fo^2^+2Fc^2^)/3'
_refine_ls_weighting_scheme calc
_refine_ls_wR_factor_gt 0.1891
_refine_ls_wR_factor_ref 0.2183
_reflns_number_gt 4042
_reflns_number_total 6144
_reflns_threshold_expression >2sigma(I)
_cod_data_source_file ic000928s_2.cif
_cod_data_source_block 1236pb19
_cod_depositor_comments
;
The following automatic conversions were performed:

'_refine_ls_weighting_scheme' value 'calc
w=1/[\s^2^(Fo^2^)+(0.1231P)^2^+4.0767P] where P=(Fo^2^+2Fc^2^)/3' was
changed to 'calc'. New tag '_refine_ls_weighting_details' was
created. The value of the new tag was set to
'w=1/[\s^2^(Fo^2^)+(0.1231P)^2^+4.0767P] where P=(Fo^2^+2Fc^2^)/3'.

Automatic conversion script
Id: cif_fix_values 3143 2015-03-26 13:38:13Z robertas 
;
_cod_original_cell_volume 1750.5(2)
_cod_database_code 4319364

loop_
_symmetry_equiv_pos_as_xyz
'x, y, z'
'-x, -y, -z'

loop_
_atom_site_label
_atom_site_type_symbol
_atom_site_fract_x
_atom_site_fract_y
_atom_site_fract_z
_atom_site_U_iso_or_equiv
_atom_site_adp_type
_atom_site_occupancy
_atom_site_calc_flag
_atom_site_refinement_flags
_atom_site_disorder_assembly
_atom_site_disorder_group
Cu1 Cu 0.08123(8) 0.06334(6) 0.22164(5) 0.0401(3) Uani 1 d . . .
N1 N -0.0921(6) 0.1129(5) 0.1909(5) 0.0547(15) Uani 1 d . . .
N2 N 0.1578(7) 0.2178(4) 0.3164(4) 0.0487(14) Uani 1 d . . .
N3 N 0.2958(6) 0.0604(5) 0.2190(4) 0.0507(14) Uani 1 d . . .
Cu2 Cu 0.16474(8) 0.32206(6) 0.77412(5) 0.0391(3) Uani 1 d . . .
N4 N 0.3831(6) 0.3298(5) 0.7839(4) 0.0489(14) Uani 1 d . . .
N5 N 0.2085(6) 0.3827(5) 0.6707(4) 0.0471(13) Uani 1 d . . .
N6 N -0.0008(7) 0.3955(6) 0.7956(5) 0.0619(17) Uani 1 d . . .
C1 C 0.1398(9) 0.2085(6) 0.4089(5) 0.0512(17) Uani 1 d . . .
H1A H 0.1863 0.1533 0.4126 0.061 Uiso 1 d R . .
H1B H 0.0360 0.1809 0.4138 0.061 Uiso 1 d R . .
C2 C 0.2017(10) 0.3140(7) 0.4926(5) 0.062(2) Uani 1 d . . .
H2A H 0.1577 0.3712 0.4905 0.075 Uiso 1 d R . .
H2B H 0.3069 0.3408 0.4920 0.075 Uiso 1 d R . .
C3 C 0.1685(9) 0.2871(6) 0.5801(5) 0.0536(18) Uani 1 d . . .
H3A H 0.0641 0.2517 0.5749 0.064 Uiso 1 d R . .
H3B H 0.2190 0.2334 0.5821 0.064 Uiso 1 d R . .
C4 C -0.0803(12) 0.2219(8) 0.2610(8) 0.091(3) Uani 1 d . . .
H4A H -0.1293 0.2628 0.2359 0.109 Uiso 1 d R . .
H4B H -0.1305 0.2108 0.3134 0.109 Uiso 1 d R . .
C5 C 0.0693(11) 0.2859(7) 0.2964(7) 0.077(3) Uani 1 d . . .
H5A H 0.0721 0.3498 0.3521 0.092 Uiso 1 d R . .
H5B H 0.1127 0.3128 0.2486 0.092 Uiso 1 d R . .
C6 C 0.3128(9) 0.2563(7) 0.2995(6) 0.064(2) Uani 1 d . . .
H6A H 0.3638 0.3227 0.3513 0.077 Uiso 1 d R . .
H6B H 0.3167 0.2742 0.2432 0.077 Uiso 1 d R . .
C7 C 0.3849(9) 0.1675(8) 0.2890(6) 0.075(3) Uani 1 d . . .
H7A H 0.4816 0.1877 0.2689 0.090 Uiso 1 d R . .
H7B H 0.3963 0.1592 0.3488 0.090 Uiso 1 d R . .
C8 C -0.2336(11) 0.0424(11) 0.1919(13) 0.132(6) Uani 1 d . . .
H8A H -0.2440 0.0405 0.2536 0.198 Uiso 1 d R . .
H8B H -0.2424 -0.0312 0.1484 0.198 Uiso 1 d R . .
H8C H -0.3089 0.0701 0.1747 0.198 Uiso 1 d R . .
C9 C -0.0749(15) 0.1170(11) 0.0985(7) 0.104(4) Uani 1 d . . .
H9A H 0.0192 0.1656 0.0978 0.156 Uiso 1 d R . .
H9B H -0.1508 0.1434 0.0803 0.156 Uiso 1 d R . .
H9C H -0.0821 0.0434 0.0556 0.156 Uiso 1 d R . .
C10 C 0.3269(11) -0.0341(8) 0.2379(9) 0.088(3) Uani 1 d . . .
H10A H 0.3076 -0.0290 0.3006 0.133 Uiso 1 d R . .
H10B H 0.4279 -0.0320 0.2304 0.133 Uiso 1 d R . .
H10C H 0.2652 -0.1026 0.1945 0.133 Uiso 1 d R . .
C11 C 0.3248(10) 0.0530(8) 0.1226(6) 0.075(2) Uani 1 d . . .
H11A H 0.3047 0.1146 0.1113 0.112 Uiso 1 d R . .
H11B H 0.2631 -0.0153 0.0788 0.112 Uiso 1 d R . .
H11C H 0.4258 0.0552 0.1150 0.112 Uiso 1 d R . .
C12 C 0.4478(9) 0.3683(8) 0.7104(6) 0.070(2) Uani 1 d . . .
H12A H 0.4455 0.3049 0.6544 0.084 Uiso 1 d R . .
H12B H 0.5496 0.4104 0.7309 0.084 Uiso 1 d R . .
C13 C 0.3680(9) 0.4402(7) 0.6888(6) 0.059(2) Uani 1 d . . .
H13A H 0.3863 0.5107 0.7405 0.071 Uiso 1 d R . .
H13B H 0.4025 0.4552 0.6338 0.071 Uiso 1 d R . .
C14 C 0.1205(12) 0.4631(7) 0.6792(6) 0.074(3) Uani 1 d . . .
H14A H 0.1849 0.5374 0.7104 0.089 Uiso 0.47(2) d PR A 1
H14B H 0.0881 0.4575 0.6173 0.089 Uiso 0.47(2) d PR A 1
H14C H 0.1753 0.5363 0.7213 0.089 Uiso 0.53(2) d PR A 2
H14D H 0.1027 0.4676 0.6186 0.089 Uiso 0.53(2) d PR A 2
C15A C 0.047(3) 0.4850(18) 0.7606(15) 0.071(6) Uiso 0.47(2) d P A 1
H15A H -0.0385 0.5065 0.7479 0.086 Uiso 0.47(2) d PR A 1
H15B H 0.1108 0.5485 0.8098 0.086 Uiso 0.47(2) d PR A 1
C15B C -0.0169(17) 0.4296(13) 0.7147(11) 0.054(4) Uiso 0.53(2) d P A 2
H15C H -0.1019 0.3885 0.6692 0.065 Uiso 0.53(2) d PR A 2
H15D H -0.0294 0.5027 0.7475 0.065 Uiso 0.53(2) d PR A 2
C16 C 0.4132(10) 0.2241(8) 0.7765(8) 0.079(3) Uani 1 d . . .
H16A H 0.3762 0.1698 0.7154 0.119 Uiso 1 d R . .
H16B H 0.3652 0.1982 0.8229 0.119 Uiso 1 d R . .
H16C H 0.5169 0.2353 0.7862 0.119 Uiso 1 d R . .
C17 C 0.4408(10) 0.4095(8) 0.8782(6) 0.071(2) Uani 1 d . . .
H17A H 0.3938 0.3815 0.9238 0.106 Uiso 1 d R . .
H17B H 0.4216 0.4789 0.8854 0.106 Uiso 1 d R . .
H17C H 0.5447 0.4206 0.8870 0.106 Uiso 1 d R . .
C18A C -0.147(2) 0.3123(19) 0.7408(18) 0.082(7) Uiso 0.47(2) d P A 1
H18A H -0.1583 0.2634 0.6768 0.123 Uiso 0.47(2) d PR A 1
H18B H -0.2176 0.3543 0.7496 0.123 Uiso 0.47(2) d PR A 1
H18C H -0.1630 0.2694 0.7807 0.123 Uiso 0.47(2) d PR A 1
C18B C -0.140(2) 0.3311(19) 0.8073(19) 0.097(7) Uiso 0.53(2) d P A 2
H18D H -0.1786 0.2670 0.7518 0.146 Uiso 0.53(2) d PR A 2
H18E H -0.2066 0.3764 0.8210 0.146 Uiso 0.53(2) d PR A 2
H18F H -0.1280 0.3076 0.8587 0.146 Uiso 0.53(2) d PR A 2
C19A C -0.016(3) 0.441(2) 0.8935(15) 0.080(7) Uiso 0.47(2) d P A 1
H19A H -0.0488 0.3809 0.9164 0.120 Uiso 0.47(2) d PR A 1
H19B H -0.0877 0.4820 0.9027 0.120 Uiso 0.47(2) d PR A 1
H19C H 0.0759 0.4889 0.9268 0.120 Uiso 0.47(2) d PR A 1
C19B C 0.054(2) 0.4922(18) 0.8808(14) 0.082(6) Uiso 0.53(2) d P A 2
H19D H 0.1472 0.5364 0.8736 0.123 Uiso 0.53(2) d PR A 2
H19E H 0.0634 0.4676 0.9318 0.123 Uiso 0.53(2) d PR A 2
H19F H -0.0149 0.5361 0.8935 0.123 Uiso 0.53(2) d PR A 2
C20 C -0.0496(7) -0.1510(6) 0.1807(4) 0.0413(15) Uani 1 d . . .
O1 O 0.0029(5) -0.0868(4) 0.1361(3) 0.0474(11) Uani 1 d . . .
O2 O -0.0400(6) -0.1171(6) 0.2682(4) 0.0743(17) Uani 1 d . . .
O3 O -0.1141(5) -0.2529(4) 0.1337(3) 0.0472(11) Uani 1 d . . .
Cl1 Cl -0.4126(3) -0.7392(2) 0.04299(17) 0.0756(6) Uani 1 d . . .
O11A O -0.338(2) -0.768(2) 0.1047(17) 0.139(7) Uiso 0.56(2) d P B 1
O12A O -0.3338(19) -0.6588(16) 0.0099(12) 0.111(6) Uiso 0.56(2) d P B 1
O13A O -0.507(2) -0.6791(15) 0.0988(14) 0.120(7) Uiso 0.56(2) d P B 1
O14A O -0.517(2) -0.8352(15) -0.0244(13) 0.123(7) Uiso 0.56(2) d P B 1
O11B O -0.361(2) -0.7199(19) 0.1405(16) 0.102(7) Uiso 0.44(2) d P B 2
O12B O -0.304(3) -0.716(3) -0.018(2) 0.146(10) Uiso 0.44(2) d P B 2
O13B O -0.539(4) -0.717(3) 0.028(3) 0.208(16) Uiso 0.44(2) d P B 2
O14B O -0.416(4) -0.851(3) 0.002(2) 0.162(12) Uiso 0.44(2) d P B 2
Cl2 Cl 0.3002(2) 0.64311(19) 0.50080(15) 0.0678(6) Uani 1 d . . .
O21A O 0.2838(12) 0.5531(9) 0.4170(8) 0.136(3) Uiso 1 d . . .
O22A O 0.4295(14) 0.7273(9) 0.4941(8) 0.082(4) Uiso 0.62(2) d P C 1
O23A O 0.3151(18) 0.6448(14) 0.5930(12) 0.115(5) Uiso 0.62(2) d P C 1
O24A O 0.192(2) 0.7058(15) 0.5105(11) 0.130(7) Uiso 0.62(2) d P C 1
O21B O 0.155(3) 0.613(3) 0.5141(19) 0.135(11) Uiso 0.38(2) d P C 2
O22B O 0.371(3) 0.6056(18) 0.5621(15) 0.094(7) Uiso 0.38(2) d P C 2
O23B O 0.342(5) 0.731(3) 0.470(3) 0.194(16) Uiso 0.38(2) d P C 2
O4A O -0.8018(10) -0.6656(9) 0.0702(6) 0.073(4) Uani 0.594(14) d P D 1
O4B O -0.371(2) 0.0483(14) 0.477(2) 0.143(12) Uani 0.406(14) d P D 2
O5A O -0.1172(16) -0.0131(11) 0.4397(9) 0.116(5) Uani 0.653(16) d P E 1
O5B O -0.104(2) 0.0343(15) 0.5575(13) 0.086(8) Uani 0.347(16) d P E 2

loop_
_atom_site_aniso_label
_atom_site_aniso_U_11
_atom_site_aniso_U_22
_atom_site_aniso_U_33
_atom_site_aniso_U_23
_atom_site_aniso_U_13
_atom_site_aniso_U_12
Cu1 0.0340(4) 0.0383(4) 0.0425(5) 0.0106(3) -0.0031(3) 0.0064(3)
N1 0.039(3) 0.053(4) 0.063(4) 0.010(3) -0.010(3) 0.013(3)
N2 0.055(4) 0.040(3) 0.046(3) 0.011(2) -0.007(3) 0.010(3)
N3 0.038(3) 0.047(3) 0.060(4) 0.014(3) 0.001(3) 0.008(3)
Cu2 0.0345(4) 0.0454(5) 0.0396(4) 0.0181(3) 0.0032(3) 0.0110(3)
N4 0.033(3) 0.060(4) 0.058(4) 0.029(3) 0.001(3) 0.008(3)
N5 0.053(4) 0.051(3) 0.041(3) 0.021(3) 0.004(3) 0.013(3)
N6 0.047(4) 0.081(5) 0.080(5) 0.045(4) 0.021(3) 0.032(3)
C1 0.057(4) 0.044(4) 0.048(4) 0.016(3) 0.003(3) 0.006(3)
C2 0.076(6) 0.060(5) 0.044(4) 0.020(4) 0.006(4) 0.006(4)
C3 0.061(5) 0.054(4) 0.045(4) 0.021(3) 0.004(3) 0.009(4)
C4 0.098(8) 0.068(6) 0.097(7) 0.005(5) -0.020(6) 0.043(6)
C5 0.099(7) 0.051(5) 0.072(6) 0.013(4) -0.029(5) 0.020(5)
C6 0.064(5) 0.059(5) 0.048(4) 0.012(4) 0.004(4) -0.009(4)
C7 0.038(4) 0.091(7) 0.069(5) 0.012(5) -0.012(4) -0.005(4)
C8 0.048(6) 0.112(9) 0.266(19) 0.103(11) 0.014(8) 0.026(6)
C9 0.137(10) 0.129(10) 0.060(6) 0.021(6) -0.012(6) 0.080(8)
C10 0.057(6) 0.085(7) 0.135(9) 0.045(7) 0.001(6) 0.031(5)
C11 0.065(6) 0.079(6) 0.065(5) 0.010(5) 0.015(4) 0.019(5)
C12 0.044(4) 0.095(7) 0.070(5) 0.036(5) 0.014(4) 0.011(4)
C13 0.056(5) 0.062(5) 0.054(4) 0.026(4) -0.003(4) -0.002(4)
C14 0.119(8) 0.064(5) 0.064(5) 0.038(4) 0.023(5) 0.047(5)
C16 0.054(5) 0.077(6) 0.127(8) 0.047(6) 0.014(5) 0.036(5)
C17 0.057(5) 0.080(6) 0.066(5) 0.027(5) -0.009(4) 0.003(4)
C20 0.029(3) 0.053(4) 0.036(3) 0.007(3) 0.000(3) 0.014(3)
O1 0.045(3) 0.041(2) 0.052(3) 0.014(2) -0.001(2) 0.007(2)
O2 0.055(3) 0.118(5) 0.038(3) 0.015(3) 0.002(2) 0.022(3)
O3 0.045(3) 0.047(3) 0.051(3) 0.023(2) 0.002(2) 0.008(2)
Cl1 0.0799(16) 0.0780(15) 0.0794(15) 0.0337(12) -0.0003(12) 0.0317(13)
Cl2 0.0631(13) 0.0774(14) 0.0602(12) 0.0265(11) 0.0006(10) 0.0124(11)
O4A 0.054(6) 0.113(9) 0.045(5) 0.023(5) 0.008(4) 0.019(5)
O4B 0.074(12) 0.057(10) 0.32(4) 0.088(16) 0.038(16) 0.032(9)
O5A 0.132(12) 0.105(9) 0.098(9) 0.019(7) 0.029(8) 0.036(8)
O5B 0.101(16) 0.078(13) 0.067(12) 0.012(9) -0.026(10) 0.021(11)

loop_
_atom_type_symbol
_atom_type_description
_atom_type_scat_dispersion_real
_atom_type_scat_dispersion_imag
_atom_type_scat_source
C C 0.0033 0.0016 'International Tables Vol C Tables 4.2.6.8 and 6.1.1.4'
H H 0.0000 0.0000 'International Tables Vol C Tables 4.2.6.8 and 6.1.1.4'
Cl Cl 0.1484 0.1585 'International Tables Vol C Tables 4.2.6.8 and 6.1.1.4'
N N 0.0061 0.0033 'International Tables Vol C Tables 4.2.6.8 and 6.1.1.4'
O O 0.0106 0.0060 'International Tables Vol C Tables 4.2.6.8 and 6.1.1.4'
Cu Cu 0.3201 1.2651 'International Tables Vol C Tables 4.2.6.8 and 6.1.1.4'

loop_
_geom_angle_atom_site_label_1
_geom_angle_atom_site_label_2
_geom_angle_atom_site_label_3
_geom_angle
_geom_angle_site_symmetry_1
_geom_angle_site_symmetry_3
_geom_angle_publ_flag
O1 Cu1 N2 177.0(2) . . ?
O1 Cu1 N1 93.6(2) . . ?
N2 Cu1 N1 86.5(2) . . ?
O1 Cu1 N3 95.4(2) . . ?
N2 Cu1 N3 85.8(2) . . ?
N1 Cu1 N3 153.2(3) . . ?
O1 Cu1 O2 53.83(18) . . ?
N2 Cu1 O2 123.2(2) . . ?
N1 Cu1 O2 104.9(2) . . ?
N3 Cu1 O2 100.8(2) . . ?
C8 N1 C9 109.8(10) . . ?
C8 N1 C4 107.5(9) . . ?
C9 N1 C4 112.1(8) . . ?
C8 N1 Cu1 115.5(6) . . ?
C9 N1 Cu1 105.0(6) . . ?
C4 N1 Cu1 107.1(5) . . ?
C1 N2 C6 113.8(6) . . ?
C1 N2 C5 112.7(6) . . ?
C6 N2 C5 110.9(7) . . ?
C1 N2 Cu1 106.6(4) . . ?
C6 N2 Cu1 105.4(4) . . ?
C5 N2 Cu1 106.8(4) . . ?
C11 N3 C10 110.2(7) . . ?
C11 N3 C7 111.5(7) . . ?
C10 N3 C7 109.9(7) . . ?
C11 N3 Cu1 102.6(5) . . ?
C10 N3 Cu1 115.2(5) . . ?
C7 N3 Cu1 107.3(5) . . ?
O3 Cu2 N5 175.6(2) 2_556 . ?
O3 Cu2 N6 94.5(2) 2_556 . ?
N5 Cu2 N6 86.0(2) . . ?
O3 Cu2 N4 95.4(2) 2_556 . ?
N5 Cu2 N4 86.1(2) . . ?
N6 Cu2 N4 151.4(3) . . ?
C12 N4 C17 112.7(6) . . ?
C12 N4 C16 110.7(7) . . ?
C17 N4 C16 107.1(7) . . ?
C12 N4 Cu2 107.0(5) . . ?
C17 N4 Cu2 104.7(5) . . ?
C16 N4 Cu2 114.5(5) . . ?
C13 N5 C3 113.1(6) . . ?
C13 N5 C14 111.0(6) . . ?
C3 N5 C14 111.9(6) . . ?
C13 N5 Cu2 104.6(4) . . ?
C3 N5 Cu2 107.8(4) . . ?
C14 N5 Cu2 107.9(4) . . ?
C18B N6 C19A 74.9(14) . . ?
C18B N6 C15A 134.7(14) . . ?
C19A N6 C15A 109.4(13) . . ?
C18B N6 C19B 109.4(13) . . ?
C19A N6 C19B 36.2(10) . . ?
C15A N6 C19B 77.3(12) . . ?
C18B N6 C15B 109.0(12) . . ?
C19A N6 C15B 134.9(12) . . ?
C15A N6 C15B 36.0(9) . . ?
C19B N6 C15B 110.9(11) . . ?
C18B N6 C18A 37.2(11) . . ?
C19A N6 C18A 110.9(14) . . ?
C15A N6 C18A 111.0(13) . . ?
C19B N6 C18A 140.6(13) . . ?
C15B N6 C18A 76.9(11) . . ?
C18B N6 Cu2 117.0(10) . . ?
C19A N6 Cu2 110.7(10) . . ?
C15A N6 Cu2 103.8(9) . . ?
C19B N6 Cu2 103.6(9) . . ?
C15B N6 Cu2 106.8(6) . . ?
C18A N6 Cu2 110.9(9) . . ?
N2 C1 C2 116.3(6) . . ?
C1 C2 C3 107.9(6) . . ?
N5 C3 C2 116.4(6) . . ?
C5 C4 N1 113.3(8) . . ?
C4 C5 N2 112.1(7) . . ?
C7 C6 N2 109.2(6) . . ?
C6 C7 N3 110.3(7) . . ?
N4 C12 C13 111.0(6) . . ?
C12 C13 N5 109.4(6) . . ?
C15A C14 C15B 37.1(9) . . ?
C15A C14 N5 113.5(10) . . ?
C15B C14 N5 110.9(8) . . ?
C14 C15A N6 116.9(15) . . ?
C14 C15B N6 112.7(11) . . ?
O2 C20 O3 119.5(7) . . ?
O2 C20 O1 122.2(7) . . ?
O3 C20 O1 118.3(6) . . ?
C20 O1 Cu1 110.3(4) . . ?
C20 O2 Cu2 78.4(5) . 2_556 ?
C20 O2 Cu1 73.6(5) . . ?
Cu2 O2 Cu1 151.9(2) 2_556 . ?
C20 O3 Cu2 105.3(4) . 2_556 ?
O13B Cl1 O12A 91.4(17) . . ?
O13B Cl1 O11A 142.6(19) . . ?
O12A Cl1 O11A 117.9(11) . . ?
O13B Cl1 O14B 114(2) . . ?
O12A Cl1 O14B 122.4(15) . . ?
O11A Cl1 O14B 70.8(14) . . ?
O13B Cl1 O12B 114(2) . . ?
O12A Cl1 O12B 35.1(11) . . ?
O11A Cl1 O12B 103.0(14) . . ?
O14B Cl1 O12B 88.0(18) . . ?
O13B Cl1 O13A 43.7(17) . . ?
O12A Cl1 O13A 99.4(11) . . ?
O11A Cl1 O13A 105.1(12) . . ?
O14B Cl1 O13A 135.3(14) . . ?
O12B Cl1 O13A 134.3(15) . . ?
O13B Cl1 O14A 68.0(17) . . ?
O12A Cl1 O14A 116.7(10) . . ?
O11A Cl1 O14A 112.1(11) . . ?
O14B Cl1 O14A 46.9(13) . . ?
O12B Cl1 O14A 99.3(14) . . ?
O13A Cl1 O14A 102.5(10) . . ?
O13B Cl1 O11B 118(2) . . ?
O12A Cl1 O11B 113.3(11) . . ?
O11A Cl1 O11B 31.0(10) . . ?
O14B Cl1 O11B 98.9(15) . . ?
O12B Cl1 O11B 117.9(14) . . ?
O13A Cl1 O11B 75.9(11) . . ?
O14A Cl1 O11B 129.4(10) . . ?
O21B Cl2 O23B 115(2) . . ?
O21B Cl2 O21A 93.3(13) . . ?
O23B Cl2 O21A 101.2(17) . . ?
O21B Cl2 O23A 81.0(13) . . ?
O23B Cl2 O23A 128(2) . . ?
O21A Cl2 O23A 128.3(9) . . ?
O21B Cl2 O22B 104.0(15) . . ?
O23B Cl2 O22B 134(2) . . ?
O21A Cl2 O22B 100.1(11) . . ?
O23A Cl2 O22B 35.3(8) . . ?
O21B Cl2 O24A 50.7(12) . . ?
O23B Cl2 O24A 66.2(18) . . ?
O21A Cl2 O24A 115.9(8) . . ?
O23A Cl2 O24A 99.8(10) . . ?
O22B Cl2 O24A 135.0(12) . . ?
O21B Cl2 O22A 149.4(13) . . ?
O23B Cl2 O22A 38.0(19) . . ?
O21A Cl2 O22A 104.7(6) . . ?
O23A Cl2 O22A 105.3(8) . . ?
O22B Cl2 O22A 97.1(10) . . ?
O24A Cl2 O22A 98.8(8) . . ?

loop_
_geom_bond_atom_site_label_1
_geom_bond_atom_site_label_2
_geom_bond_distance
_geom_bond_site_symmetry_2
_geom_bond_publ_flag
Cu1 O1 1.922(4) . ?
Cu1 N2 2.008(5) . ?
Cu1 N1 2.036(6) . ?
Cu1 N3 2.047(6) . ?
Cu1 O2 2.719(7) . ?
N1 C8 1.428(12) . ?
N1 C9 1.445(12) . ?
N1 C4 1.456(11) . ?
N2 C1 1.472(9) . ?
N2 C6 1.481(10) . ?
N2 C5 1.489(10) . ?
N3 C11 1.479(10) . ?
N3 C10 1.487(11) . ?
N3 C7 1.489(10) . ?
Cu2 O3 1.937(5) 2_556 ?
Cu2 N5 2.014(5) . ?
Cu2 N6 2.029(6) . ?
Cu2 N4 2.050(6) . ?
N4 C12 1.466(9) . ?
N4 C17 1.467(10) . ?
N4 C16 1.479(10) . ?
N5 C13 1.484(9) . ?
N5 C3 1.490(9) . ?
N5 C14 1.496(10) . ?
N6 C18B 1.43(2) . ?
N6 C19A 1.43(2) . ?
N6 C15A 1.44(2) . ?
N6 C19B 1.46(2) . ?
N6 C15B 1.483(16) . ?
N6 C18A 1.56(2) . ?
C1 C2 1.514(10) . ?
C2 C3 1.518(10) . ?
C4 C5 1.444(14) . ?
C6 C7 1.479(13) . ?
C12 C13 1.484(12) . ?
C14 C15A 1.41(2) . ?
C14 C15B 1.436(17) . ?
C20 O2 1.253(8) . ?
C20 O3 1.277(8) . ?
C20 O1 1.279(8) . ?
O2 Cu2 2.529(7) 2_556 ?
O3 Cu2 1.937(5) 2_556 ?
Cl1 O13B 1.35(4) . ?
Cl1 O12A 1.389(17) . ?
Cl1 O11A 1.39(2) . ?
Cl1 O14B 1.40(3) . ?
Cl1 O12B 1.44(3) . ?
Cl1 O13A 1.440(18) . ?
Cl1 O14A 1.454(19) . ?
Cl1 O11B 1.49(2) . ?
Cl2 O21B 1.37(3) . ?
Cl2 O23B 1.38(4) . ?
Cl2 O21A 1.398(11) . ?
Cl2 O23A 1.412(16) . ?
Cl2 O22B 1.44(2) . ?
Cl2 O24A 1.463(18) . ?
Cl2 O22A 1.464(12) . ?
